data_7111823
loop_
_publ_author_name
'Krzysztof M. Bak'
'Michal J. Chmielewski'

_publ_section_title
;
 Sulfate templated assembly of neutral receptors in aqueous DMSO --
 orthogonal versus biplane structures
;
_journal_name_full Chem.Commun.
_journal_page_first 1305
_journal_paper_doi 10.1039/c3cc48463g
_journal_volume 50
_journal_year 2014
_chemical_formula_moiety '2(C24 H29 Cl2 N3 O2), 2(C16 H36 N), O4 S'
_chemical_formula_sum 'C80 H130 Cl4 N8 O8 S'
_chemical_formula_weight 1505.78
_chemical_name_systematic
; 
 ? 
;
_space_group_IT_number 15
_symmetry_cell_setting monoclinic
_symmetry_space_group_name_Hall '-C 2yc'
_symmetry_space_group_name_H-M 'C 1 2/c 1'
_atom_sites_solution_hydrogens geom
_atom_sites_solution_primary direct
_atom_sites_solution_secondary difmap
_audit_creation_method SHELXL-97
_cell_angle_alpha 90.00
_cell_angle_beta 114.437(7)
_cell_angle_gamma 90.00
_cell_formula_units_Z 4
_cell_length_a 26.289(2)
_cell_length_b 14.5923(6)
_cell_length_c 24.1216(13)
_cell_measurement_temperature 100(2)
_cell_measurement_theta_max 28.7520
_cell_measurement_theta_min 1.9260
_cell_volume 8424.5(10)
_computing_cell_refinement
;
CrysAlisPro, Agilent Technologies,
Version 1.171.35.15 (release 03-08-2011 CrysAlis171 .NET)
(compiled Aug  3 2011,13:03:54)
;
_computing_data_collection
;
CrysAlisPro, Agilent Technologies,
Version 1.171.35.15 (release 03-08-2011 CrysAlis171 .NET)
(compiled Aug  3 2011,13:03:54)
;
_computing_data_reduction
;
CrysAlisPro, Agilent Technologies,
Version 1.171.35.15 (release 03-08-2011 CrysAlis171 .NET)
(compiled Aug  3 2011,13:03:54)
;
_computing_molecular_graphics 'ortep, Wingx, Mercury, Olex2'
_computing_publication_material SHELXTL-97
_computing_structure_refinement 'SHELXL-97 (Sheldrick, 1997)'
_computing_structure_solution 'SHELXS-97 (Sheldrick, 1990)'
_diffrn_ambient_temperature 100(2)
_diffrn_detector_area_resol_mean 8.4441
_diffrn_measured_fraction_theta_full 0.984
_diffrn_measured_fraction_theta_max 0.904
_diffrn_measurement_device_type 'Xcalibur, Opal'
_diffrn_measurement_method '\w scans'
_diffrn_radiation_monochromator graphite
_diffrn_radiation_source 'Enhance (Mo) X-ray Source'
_diffrn_radiation_type MoK\a
_diffrn_radiation_wavelength 0.71073
_diffrn_reflns_av_R_equivalents 0.0395
_diffrn_reflns_av_sigmaI/netI 0.0428
_diffrn_reflns_limit_h_max 32
_diffrn_reflns_limit_h_min -35
_diffrn_reflns_limit_k_max 18
_diffrn_reflns_limit_k_min -19
_diffrn_reflns_limit_l_max 32
_diffrn_reflns_limit_l_min -31
_diffrn_reflns_number 42958
_diffrn_reflns_theta_full 27.50
_diffrn_reflns_theta_max 28.82
_diffrn_reflns_theta_min 1.93
_exptl_absorpt_coefficient_mu 0.221
_exptl_absorpt_correction_T_max 0.9633
_exptl_absorpt_correction_T_min 0.9167
_exptl_absorpt_correction_type multi-scan
_exptl_absorpt_process_details
;
CrysAlisPro, Agilent Technologies,
Version 1.171.35.15 (release 03-08-2011 CrysAlis171 .NET)
(compiled Aug  3 2011,13:03:54)
Empirical absorption correction using spherical harmonics,
 implemented in SCALE3 ABSPACK scaling algorithm.
;
_exptl_crystal_colour colourless
_exptl_crystal_density_diffrn 1.187
_exptl_crystal_density_method 'not measured'
_exptl_crystal_description unspecified
_exptl_crystal_F_000 3256
_exptl_crystal_size_max 0.40
_exptl_crystal_size_mid 0.29
_exptl_crystal_size_min 0.17
_refine_diff_density_max 0.273
_refine_diff_density_min -0.308
_refine_diff_density_rms 0.045
_refine_ls_extinction_method none
_refine_ls_goodness_of_fit_ref 1.024
_refine_ls_hydrogen_treatment mixed
_refine_ls_matrix_type full
_refine_ls_number_parameters 633
_refine_ls_number_reflns 9955
_refine_ls_number_restraints 0
_refine_ls_restrained_S_all 1.024
_refine_ls_R_factor_all 0.0914
_refine_ls_R_factor_gt 0.0485
_refine_ls_shift/su_max 0.001
_refine_ls_shift/su_mean 0.000
_refine_ls_structure_factor_coef Fsqd
_refine_ls_weighting_details 'calc w=1/[\s^2^(Fo^2^)+(0.0514P)^2^+5.8033P] where P=(Fo^2^+2Fc^2^)/3'
_refine_ls_weighting_scheme calc
_refine_ls_wR_factor_gt 0.1072
_refine_ls_wR_factor_ref 0.1287
_reflns_number_gt 6436
_reflns_number_total 9955
_reflns_threshold_expression >2sigma(I)
_cod_data_source_file c3cc48463g.txt
_cod_data_source_block kb71_xp
_cod_original_cell_volume 8424.6(9)
_cod_original_sg_symbol_H-M C2/c
_cod_database_code 7111823

loop_
_symmetry_equiv_pos_as_xyz
'x, y, z'
'-x, y, -z+1/2'
'x+1/2, y+1/2, z'
'-x+1/2, y+1/2, -z+1/2'
'-x, -y, -z'
'x, -y, z-1/2'
'-x+1/2, -y+1/2, -z'
'x+1/2, -y+1/2, z-1/2'

loop_
_atom_site_label
_atom_site_type_symbol
_atom_site_fract_x
_atom_site_fract_y
_atom_site_fract_z
_atom_site_U_iso_or_equiv
_atom_site_adp_type
_atom_site_occupancy
_atom_site_symmetry_multiplicity
_atom_site_calc_flag
_atom_site_refinement_flags
_atom_site_disorder_assembly
_atom_site_disorder_group
Cl1 Cl 0.16974(8) 0.04657(12) 0.23727(9) 0.0464(4) Uani 0.66 1 d P A 1
Cl1A Cl 0.16694(15) 0.0158(2) 0.25023(17) 0.0457(7) Uani 0.34 1 d P A 2
Cl2 Cl 0.40933(14) -0.3706(2) 0.43426(16) 0.0524(6) Uani 0.76 1 d P A 1
Cl2A Cl 0.3967(5) -0.3611(7) 0.4313(5) 0.053(2) Uani 0.24 1 d P A 2
S1S S 0.50476(14) 0.94013(6) 0.76026(7) 0.0249(4) Uani 0.50 1 d P . .
O1 O 0.57358(6) -0.21112(13) 0.43806(6) 0.0565(5) Uani 1 1 d . . .
O2 O 0.2790(2) 0.2314(4) 0.1819(4) 0.078(2) Uani 0.482(8) 1 d P B 1
O2A O 0.30651(18) 0.2696(3) 0.21675(17) 0.0405(13) Uani 0.518(8) 1 d P B 2
O2S O 0.50608(12) 0.90701(18) 0.70314(12) 0.0266(5) Uani 0.50 1 d P . .
O3S O 0.46242(12) 0.8915(2) 0.77435(13) 0.0340(7) Uani 0.50 1 d P . .
O4S O 0.48984(15) 1.03972(16) 0.7531(2) 0.0293(8) Uani 0.50 1 d P . .
O5S O 0.56038(9) 0.92918(16) 0.81052(10) 0.0270(5) Uani 0.50 1 d P . .
N7 N 0.35156(8) 0.13247(13) 0.22597(8) 0.0433(4) Uani 1 1 d . . .
H7 H 0.3824(11) 0.1136(17) 0.2270(11) 0.061(8) Uiso 1 1 d . . .
N14 N 0.40494(7) -0.03159(13) 0.30101(7) 0.0360(4) Uani 1 1 d . A .
H14 H 0.4278(9) -0.0034(15) 0.2957(10) 0.042(7) Uiso 1 1 d . . .
N21 N 0.51016(6) -0.14382(12) 0.35232(7) 0.0331(4) Uani 1 1 d . . .
H21 H 0.5070(8) -0.1106(14) 0.3231(9) 0.033(6) Uiso 1 1 d . . .
N28 N 0.40937(6) 0.27784(12) 0.40466(6) 0.0373(4) Uani 1 1 d . . .
C1 C 0.23950(9) 0.01834(19) 0.25718(10) 0.0549(7) Uani 1 1 d . . .
C2 C 0.26480(9) -0.05850(18) 0.28982(10) 0.0514(6) Uani 1 1 d . A .
H2 H 0.2450 -0.1018 0.3028 0.062 Uiso 1 1 calc R . .
C3 C 0.32205(8) -0.06933(16) 0.30296(9) 0.0432(5) Uani 1 1 d . . .
C4 C 0.34972(8) -0.00479(15) 0.28226(8) 0.0388(5) Uani 1 1 d . A .
C5 C 0.32212(8) 0.07221(16) 0.24753(9) 0.0431(5) Uani 1 1 d . A .
C6 C 0.26607(9) 0.08297(18) 0.23592(9) 0.0507(6) Uani 1 1 d . A .
H6 H 0.2459 0.1345 0.2135 0.061 Uiso 1 1 calc R . .
C8 C 0.3269(3) 0.2040(7) 0.1963(4) 0.047(2) Uani 0.482(8) 1 d P B 1
C8A C 0.3434(3) 0.2280(5) 0.2090(3) 0.0291(13) Uani 0.518(8) 1 d P B 2
C9 C 0.3693(8) 0.2558(11) 0.1782(8) 0.043(4) Uani 0.482(8) 1 d P B 1
H9A H 0.3708 0.3207 0.1907 0.052 Uiso 0.482(8) 1 calc PR B 1
H9B H 0.4069 0.2291 0.2007 0.052 Uiso 0.482(8) 1 calc PR B 1
C9A C 0.3777(8) 0.2757(10) 0.1827(7) 0.033(2) Uani 0.518(8) 1 d P B 2
H9AA H 0.4138 0.2431 0.1955 0.040 Uiso 0.518(8) 1 calc PR B 2
H9AB H 0.3858 0.3383 0.2001 0.040 Uiso 0.518(8) 1 calc PR B 2
C10 C 0.3556(6) 0.2523(6) 0.1133(7) 0.041(2) Uani 0.482(8) 1 d P B 1
C10A C 0.3498(6) 0.2836(6) 0.1095(7) 0.038(2) Uani 0.518(8) 1 d P B 2
C11 C 0.3555(3) 0.1520(5) 0.0945(4) 0.0559(18) Uani 0.482(8) 1 d P B 1
H11A H 0.3912 0.1233 0.1206 0.084 Uiso 0.482(8) 1 calc PR B 1
H11B H 0.3505 0.1492 0.0519 0.084 Uiso 0.482(8) 1 calc PR B 1
H11C H 0.3249 0.1192 0.0988 0.084 Uiso 0.482(8) 1 calc PR B 1
C11A C 0.3328(3) 0.1893(4) 0.0801(2) 0.0456(14) Uani 0.518(8) 1 d P B 2
H11D H 0.3652 0.1484 0.0952 0.068 Uiso 0.518(8) 1 calc PR B 2
H11E H 0.3187 0.1950 0.0358 0.068 Uiso 0.518(8) 1 calc PR B 2
H11F H 0.3034 0.1638 0.0906 0.068 Uiso 0.518(8) 1 calc PR B 2
C12 C 0.3912(6) 0.3274(9) 0.0882(6) 0.062(3) Uani 0.482(8) 1 d P B 1
H12A H 0.3932 0.3872 0.1075 0.093 Uiso 0.482(8) 1 calc PR B 1
H12B H 0.3718 0.3338 0.0439 0.093 Uiso 0.482(8) 1 calc PR B 1
H12C H 0.4291 0.3043 0.0989 0.093 Uiso 0.482(8) 1 calc PR B 1
C12A C 0.4039(5) 0.3024(7) 0.1042(5) 0.055(2) Uani 0.518(8) 1 d P B 2
H12D H 0.4168 0.3644 0.1190 0.082 Uiso 0.518(8) 1 calc PR B 2
H12E H 0.3981 0.2972 0.0615 0.082 Uiso 0.518(8) 1 calc PR B 2
H12F H 0.4321 0.2577 0.1288 0.082 Uiso 0.518(8) 1 calc PR B 2
C13 C 0.3012(3) 0.3004(8) 0.0748(3) 0.083(3) Uani 0.482(8) 1 d P B 1
H13A H 0.2960 0.3009 0.0322 0.125 Uiso 0.482(8) 1 calc PR B 1
H13B H 0.3025 0.3636 0.0892 0.125 Uiso 0.482(8) 1 calc PR B 1
H13C H 0.2701 0.2679 0.0783 0.125 Uiso 0.482(8) 1 calc PR B 1
C13A C 0.2985(3) 0.3459(5) 0.0912(3) 0.0631(18) Uani 0.518(8) 1 d P B 2
H13D H 0.2704 0.3163 0.1021 0.095 Uiso 0.518(8) 1 calc PR B 2
H13E H 0.2828 0.3567 0.0472 0.095 Uiso 0.518(8) 1 calc PR B 2
H13F H 0.3095 0.4045 0.1128 0.095 Uiso 0.518(8) 1 calc PR B 2
C15 C 0.41303(8) -0.11234(14) 0.33331(8) 0.0356(4) Uani 1 1 d . . .
C16 C 0.46117(8) -0.16741(14) 0.35948(8) 0.0339(4) Uani 1 1 d . A .
C17 C 0.45712(8) -0.24674(14) 0.38901(8) 0.0389(5) Uani 1 1 d . . .
H17 H 0.4887 -0.2858 0.4070 0.047 Uiso 1 1 calc R A .
C18 C 0.40699(9) -0.26955(15) 0.39254(9) 0.0441(5) Uani 1 1 d . A .
C19 C 0.35916(9) -0.21779(16) 0.36629(9) 0.0464(5) Uani 1 1 d . . .
H19 H 0.3254 -0.2355 0.3688 0.056 Uiso 1 1 calc R A .
C20 C 0.36243(8) -0.13845(15) 0.33596(9) 0.0401(5) Uani 1 1 d . A .
C22 C 0.56306(8) -0.16986(14) 0.39033(8) 0.0357(4) Uani 1 1 d . . .
C23 C 0.60824(8) -0.14709(13) 0.36985(8) 0.0323(4) Uani 1 1 d . . .
H23A H 0.6408(8) -0.1213(13) 0.4053(9) 0.039 Uiso 1 1 d . . .
H23B H 0.5970(8) -0.0988(14) 0.3396(9) 0.039 Uiso 1 1 d . . .
C24 C 0.62830(7) -0.23089(13) 0.34518(8) 0.0296(4) Uani 1 1 d . . .
C25 C 0.67414(8) -0.19834(16) 0.32622(10) 0.0463(5) Uani 1 1 d . . .
H25A H 0.6598 -0.1482 0.2968 0.069 Uiso 1 1 calc R . .
H25B H 0.6857 -0.2493 0.3076 0.069 Uiso 1 1 calc R . .
H25C H 0.7063 -0.1766 0.3622 0.069 Uiso 1 1 calc R . .
C26 C 0.65219(8) -0.30576(14) 0.39326(9) 0.0404(5) Uani 1 1 d . . .
H26A H 0.6830 -0.2806 0.4292 0.061 Uiso 1 1 calc R . .
H26B H 0.6660 -0.3564 0.3766 0.061 Uiso 1 1 calc R . .
H26C H 0.6229 -0.3284 0.4049 0.061 Uiso 1 1 calc R . .
C27 C 0.57966(8) -0.27002(14) 0.28969(8) 0.0361(4) Uani 1 1 d . . .
H27A H 0.5508 -0.2927 0.3020 0.054 Uiso 1 1 calc R . .
H27B H 0.5931 -0.3205 0.2725 0.054 Uiso 1 1 calc R . .
H27C H 0.5639 -0.2219 0.2590 0.054 Uiso 1 1 calc R . .
C29 C 0.39270(8) 0.34541(18) 0.44158(9) 0.0443(5) Uani 1 1 d . C .
H29A H 0.4235(10) 0.3845(16) 0.4606(10) 0.053 Uiso 1 1 d . . .
H29B H 0.3888(9) 0.3092(16) 0.4725(11) 0.053 Uiso 1 1 d . . .
C30 C 0.34044(8) 0.40166(17) 0.40777(9) 0.0482(6) Uani 1 1 d . . .
H30A H 0.3098 0.3613 0.3813 0.058 Uiso 1 1 calc R C .
H30B H 0.3477 0.4478 0.3818 0.058 Uiso 1 1 calc R . .
C31 C 0.32382(10) 0.4492(2) 0.45377(11) 0.0630(7) Uani 1 1 d . C .
H31A H 0.3564 0.4837 0.4827 0.076 Uiso 1 1 calc R . .
H31B H 0.3140 0.4021 0.4772 0.076 Uiso 1 1 calc R . .
C32 C 0.27468(10) 0.5150(2) 0.42527(12) 0.0671(8) Uani 1 1 d . . .
H32A H 0.2636 0.5380 0.4568 0.101 Uiso 1 1 calc R C .
H32B H 0.2431 0.4827 0.3940 0.101 Uiso 1 1 calc R . .
H32C H 0.2857 0.5666 0.4066 0.101 Uiso 1 1 calc R . .
C33 C 0.3568(2) 0.2189(4) 0.3810(3) 0.0294(10) Uani 0.450(6) 1 d P C 2
H33A H 0.3253 0.2564 0.3528 0.035 Uiso 0.450(6) 1 calc PR C 2
H33B H 0.3623 0.1676 0.3572 0.035 Uiso 0.450(6) 1 calc PR C 2
C33A C 0.37053(18) 0.1953(3) 0.37134(19) 0.0311(10) Uani 0.550(6) 1 d P C 1
H33C H 0.3351 0.2201 0.3404 0.037 Uiso 0.550(6) 1 calc PR C 1
H33D H 0.3888 0.1600 0.3496 0.037 Uiso 0.550(6) 1 calc PR C 1
C34 C 0.34013(18) 0.1791(3) 0.42970(19) 0.0294(10) Uani 0.450(6) 1 d P C 2
H34A H 0.3215(17) 0.230(3) 0.4436(19) 0.035 Uiso 0.450(6) 1 d P C 2
H34B H 0.3715(18) 0.159(3) 0.466(2) 0.035 Uiso 0.450(6) 1 d P C 2
C34A C 0.35652(14) 0.1294(3) 0.41243(15) 0.0322(11) Uani 0.550(6) 1 d P C 1
H34C H 0.3580 0.0660 0.3985 0.039 Uiso 0.550(6) 1 calc PR C 1
H34D H 0.3861 0.1349 0.4543 0.039 Uiso 0.550(6) 1 calc PR C 1
C35 C 0.2993(4) 0.1001(5) 0.4048(4) 0.0401(16) Uani 0.450(6) 1 d P C 2
H35A H 0.2652 0.1218 0.3703 0.048 Uiso 0.450(6) 1 calc PR C 2
H35B H 0.3164 0.0514 0.3895 0.048 Uiso 0.450(6) 1 calc PR C 2
C35A C 0.3010(3) 0.1426(5) 0.4151(3) 0.0461(15) Uani 0.550(6) 1 d P C 1
H35C H 0.2716 0.1456 0.3730 0.055 Uiso 0.550(6) 1 calc PR C 1
H35D H 0.3012 0.2021 0.4349 0.055 Uiso 0.550(6) 1 calc PR C 1
C36 C 0.28498(10) 0.06400(17) 0.45103(11) 0.0471(5) Uani 1 1 d . . .
H36A H 0.3054 0.0738 0.4950 0.071 Uiso 0.550(6) 1 calc PR C 1
H36B H 0.2951 0.0041 0.4401 0.071 Uiso 0.550(6) 1 calc PR C 1
H36C H 0.2447 0.0658 0.4401 0.071 Uiso 0.550(6) 1 calc PR C 1
H36D H 0.321(2) 0.041(4) 0.492(3) 0.071 Uiso 0.450(6) 1 d P C 2
H36E H 0.257(2) 0.007(4) 0.432(3) 0.071 Uiso 0.450(6) 1 d P C 2
H36F H 0.259(2) 0.106(4) 0.467(3) 0.071 Uiso 0.450(6) 1 d P C 2
C37 C 0.46331(7) 0.23292(13) 0.44896(8) 0.0329(4) Uani 1 1 d . C .
H37A H 0.4935 0.2793 0.4608 0.040 Uiso 1 1 calc R . .
H37B H 0.4584 0.2161 0.4862 0.040 Uiso 1 1 calc R . .
C38 C 0.48272(9) 0.14878(14) 0.42676(8) 0.0423(5) Uani 1 1 d . . .
H38A H 0.4860 0.1627 0.3882 0.051 Uiso 1 1 calc R C .
H38B H 0.4553 0.0986 0.4190 0.051 Uiso 1 1 calc R . .
C39 C 0.53924(9) 0.11941(14) 0.47508(9) 0.0413(5) Uani 1 1 d . C .
H39A H 0.5674 0.1667 0.4787 0.050 Uiso 1 1 calc R . .
H39B H 0.5369 0.1148 0.5149 0.050 Uiso 1 1 calc R . .
C40 C 0.55786(11) 0.02800(16) 0.45995(11) 0.0562(6) Uani 1 1 d . . .
H40A H 0.5950 0.0127 0.4912 0.084 Uiso 1 1 calc R C .
H40B H 0.5595 0.0319 0.4202 0.084 Uiso 1 1 calc R . .
H40C H 0.5312 -0.0197 0.4587 0.084 Uiso 1 1 calc R . .
C42 C 0.41820(8) 0.32460(14) 0.35282(8) 0.0387(5) Uani 1 1 d . C .
H42A H 0.4337 0.2790 0.3336 0.046 Uiso 1 1 calc R . .
H42B H 0.3813 0.3439 0.3217 0.046 Uiso 1 1 calc R . .
C43 C 0.45645(8) 0.40733(13) 0.37077(9) 0.0364(4) Uani 1 1 d . . .
H43A H 0.4912 0.3919 0.4066 0.044 Uiso 1 1 calc R C .
H43B H 0.4379 0.4582 0.3824 0.044 Uiso 1 1 calc R . .
C44 C 0.47099(9) 0.43830(16) 0.31858(10) 0.0480(5) Uani 1 1 d . C .
H44A H 0.4921 0.3891 0.3091 0.058 Uiso 1 1 calc R . .
H44B H 0.4361 0.4490 0.2818 0.058 Uiso 1 1 calc R . .
C45 C 0.50546(12) 0.52512(16) 0.33451(14) 0.0677(8) Uani 1 1 d . . .
H45A H 0.5379 0.5169 0.3734 0.102 Uiso 1 1 calc R C .
H45B H 0.4826 0.5760 0.3379 0.102 Uiso 1 1 calc R . .
H45C H 0.5182 0.5387 0.3025 0.102 Uiso 1 1 calc R . .

loop_
_atom_site_aniso_label
_atom_site_aniso_U_11
_atom_site_aniso_U_22
_atom_site_aniso_U_33
_atom_site_aniso_U_23
_atom_site_aniso_U_13
_atom_site_aniso_U_12
Cl1 0.0330(5) 0.0580(10) 0.0471(8) -0.0085(7) 0.0155(5) 0.0020(7)
Cl1A 0.0218(8) 0.061(2) 0.0528(17) -0.0026(12) 0.0140(9) 0.0040(12)
Cl2 0.0484(9) 0.0569(11) 0.0530(8) -0.0137(7) 0.0223(6) -0.0114(7)
Cl2A 0.081(6) 0.040(2) 0.044(2) 0.0095(16) 0.031(3) -0.014(3)
S1S 0.0175(11) 0.0349(4) 0.0232(13) 0.0003(4) 0.0094(11) 0.0044(5)
O1 0.0452(8) 0.0996(13) 0.0307(7) 0.0267(8) 0.0218(6) 0.0307(8)
O2 0.032(2) 0.068(3) 0.137(5) 0.012(3) 0.037(3) 0.020(2)
O2A 0.040(2) 0.0410(19) 0.047(2) 0.0059(15) 0.0237(17) 0.0174(16)
O2S 0.0255(14) 0.0338(14) 0.0251(14) -0.0052(12) 0.0150(12) -0.0011(12)
O3S 0.0194(13) 0.0529(18) 0.0313(15) 0.0082(13) 0.0121(12) -0.0012(13)
O4S 0.029(3) 0.0370(12) 0.0208(13) 0.0009(14) 0.0088(16) 0.0106(12)
O5S 0.0168(11) 0.0382(14) 0.0233(12) -0.0017(10) 0.0056(9) 0.0053(10)
N7 0.0344(9) 0.0505(11) 0.0372(9) -0.0102(8) 0.0069(8) 0.0171(9)
N14 0.0330(9) 0.0469(11) 0.0276(8) -0.0054(8) 0.0120(7) 0.0090(8)
N21 0.0339(8) 0.0428(10) 0.0201(7) -0.0011(7) 0.0088(6) 0.0070(7)
N28 0.0344(8) 0.0481(10) 0.0208(7) 0.0048(7) 0.0028(6) -0.0190(7)
C1 0.0286(10) 0.0847(18) 0.0419(12) -0.0340(13) 0.0048(9) 0.0098(12)
C2 0.0351(11) 0.0713(16) 0.0444(12) -0.0311(12) 0.0130(9) -0.0037(11)
C3 0.0332(10) 0.0599(14) 0.0342(10) -0.0246(10) 0.0116(9) 0.0011(10)
C4 0.0320(10) 0.0539(13) 0.0275(9) -0.0171(9) 0.0094(8) 0.0081(9)
C5 0.0370(11) 0.0566(13) 0.0292(10) -0.0186(9) 0.0074(8) 0.0150(10)
C6 0.0349(11) 0.0703(16) 0.0365(11) -0.0238(11) 0.0044(9) 0.0151(11)
C8 0.026(4) 0.056(5) 0.053(5) -0.017(3) 0.011(3) 0.003(3)
C8A 0.025(3) 0.033(3) 0.021(2) -0.005(2) 0.002(2) 0.009(2)
C9 0.031(6) 0.032(6) 0.048(5) -0.020(4) -0.002(4) 0.010(5)
C9A 0.033(5) 0.030(5) 0.028(3) -0.008(3) 0.003(3) 0.001(4)
C10 0.030(3) 0.048(6) 0.038(4) -0.005(5) 0.007(3) -0.001(5)
C10A 0.043(4) 0.034(4) 0.036(3) 0.005(4) 0.015(3) 0.000(4)
C11 0.052(4) 0.060(4) 0.060(4) -0.024(3) 0.027(3) -0.015(3)
C11A 0.042(3) 0.050(3) 0.033(2) 0.004(2) 0.004(2) 0.002(2)
C12 0.068(7) 0.063(7) 0.067(6) 0.012(4) 0.040(5) -0.012(5)
C12A 0.072(6) 0.049(5) 0.048(5) -0.004(4) 0.030(4) -0.009(4)
C13 0.053(4) 0.129(8) 0.049(4) -0.004(4) 0.001(3) 0.035(5)
C13A 0.070(4) 0.071(4) 0.043(3) 0.015(3) 0.017(3) 0.041(3)
C15 0.0366(10) 0.0492(12) 0.0222(8) -0.0124(9) 0.0134(8) 0.0024(9)
C16 0.0349(10) 0.0470(12) 0.0187(8) -0.0094(8) 0.0100(7) 0.0028(9)
C17 0.0440(11) 0.0464(12) 0.0238(9) -0.0103(9) 0.0116(8) 0.0018(9)
C18 0.0516(13) 0.0468(12) 0.0333(10) -0.0131(10) 0.0169(9) -0.0096(10)
C19 0.0412(11) 0.0609(14) 0.0391(11) -0.0235(11) 0.0185(9) -0.0131(11)
C20 0.0356(10) 0.0539(13) 0.0310(10) -0.0188(10) 0.0138(8) -0.0036(9)
C22 0.0378(10) 0.0457(11) 0.0222(9) 0.0010(8) 0.0111(8) 0.0134(9)
C23 0.0317(9) 0.0332(10) 0.0248(9) 0.0045(8) 0.0045(8) 0.0014(8)
C24 0.0260(9) 0.0370(10) 0.0279(9) 0.0103(8) 0.0132(7) 0.0035(8)
C25 0.0325(10) 0.0640(14) 0.0453(12) 0.0202(11) 0.0190(9) 0.0013(10)
C26 0.0363(10) 0.0460(12) 0.0424(11) 0.0174(10) 0.0198(9) 0.0113(9)
C27 0.0359(10) 0.0432(11) 0.0316(9) -0.0020(9) 0.0164(8) 0.0022(9)
C29 0.0268(9) 0.0777(17) 0.0265(10) 0.0128(10) 0.0092(8) -0.0006(10)
C30 0.0271(10) 0.0746(16) 0.0383(11) 0.0238(11) 0.0088(8) -0.0039(10)
C31 0.0462(13) 0.097(2) 0.0534(14) 0.0407(14) 0.0282(11) 0.0213(13)
C32 0.0440(13) 0.090(2) 0.0651(16) 0.0363(15) 0.0203(12) 0.0150(13)
C33 0.0278(19) 0.032(2) 0.0262(17) -0.0023(14) 0.0090(13) -0.0064(15)
C33A 0.024(2) 0.043(3) 0.0194(18) -0.0011(17) 0.0023(14) -0.0126(17)
C34 0.0278(19) 0.032(2) 0.0262(17) -0.0023(14) 0.0090(13) -0.0064(15)
C34A 0.0328(18) 0.035(2) 0.0269(17) -0.0029(16) 0.0109(14) -0.0103(16)
C35 0.034(3) 0.042(4) 0.038(3) -0.004(3) 0.009(2) -0.012(3)
C35A 0.028(2) 0.065(4) 0.040(3) 0.022(3) 0.009(2) -0.003(3)
C36 0.0399(12) 0.0510(14) 0.0442(12) 0.0098(11) 0.0115(10) -0.0075(11)
C37 0.0363(10) 0.0376(10) 0.0195(8) 0.0001(8) 0.0061(7) -0.0124(8)
C38 0.0621(13) 0.0361(11) 0.0260(9) -0.0050(8) 0.0154(9) -0.0162(10)
C39 0.0581(13) 0.0371(11) 0.0328(10) -0.0055(9) 0.0228(10) -0.0074(10)
C40 0.0799(17) 0.0451(13) 0.0569(14) -0.0083(11) 0.0417(13) -0.0058(12)
C42 0.0467(11) 0.0442(12) 0.0230(9) 0.0059(8) 0.0122(8) -0.0124(9)
C43 0.0393(10) 0.0345(10) 0.0415(11) 0.0019(9) 0.0228(9) -0.0053(8)
C44 0.0472(12) 0.0541(13) 0.0505(13) 0.0148(11) 0.0280(10) -0.0026(10)
C45 0.0794(18) 0.0459(14) 0.105(2) 0.0142(14) 0.0648(17) -0.0066(13)

loop_
_atom_type_symbol
_atom_type_description
_atom_type_scat_dispersion_real
_atom_type_scat_dispersion_imag
_atom_type_scat_source
C C 0.0033 0.0016 'International Tables Vol C Tables 4.2.6.8 and 6.1.1.4'
H H 0.0000 0.0000 'International Tables Vol C Tables 4.2.6.8 and 6.1.1.4'
N N 0.0061 0.0033 'International Tables Vol C Tables 4.2.6.8 and 6.1.1.4'
O O 0.0106 0.0060 'International Tables Vol C Tables 4.2.6.8 and 6.1.1.4'
S S 0.1246 0.1234 'International Tables Vol C Tables 4.2.6.8 and 6.1.1.4'
Cl Cl 0.1484 0.1585 'International Tables Vol C Tables 4.2.6.8 and 6.1.1.4'

loop_
_geom_angle_atom_site_label_1
_geom_angle_atom_site_label_2
_geom_angle_atom_site_label_3
_geom_angle
_geom_angle_site_symmetry_1
_geom_angle_site_symmetry_3
S1S S1S O2S 130.1(10) 2_656 2_656
S1S S1S O5S 144.2(11) 2_656 .
O2S S1S O5S 78.33(19) 2_656 .
S1S S1S O3S 97.1(9) 2_656 .
O2S S1S O3S 33.21(18) 2_656 .
O5S S1S O3S 110.21(18) . .
S1S S1S O2S 36.3(8) 2_656 .
O2S S1S O2S 134.0(2) 2_656 .
O5S S1S O2S 109.6(3) . .
O3S S1S O2S 111.69(17) . .
S1S S1S O4S 82.8(3) 2_656 .
O2S S1S O4S 111.3(3) 2_656 .
O5S S1S O4S 108.9(2) . .
O3S S1S O4S 107.9(3) . .
O2S S1S O4S 108.5(2) . .
S1S S1S O4S 79.9(3) 2_656 2_656
O2S S1S O4S 130.5(3) 2_656 2_656
O5S S1S O4S 97.6(2) . 2_656
O3S S1S O4S 131.4(3) . 2_656
O2S S1S O4S 94.3(2) . 2_656
O4S S1S O4S 23.52(17) . 2_656
S1S S1S O3S 66.5(8) 2_656 2_656
O2S S1S O3S 125.36(17) 2_656 2_656
O5S S1S O3S 79.3(2) . 2_656
O3S S1S O3S 122.0(2) . 2_656
O2S S1S O3S 30.38(12) . 2_656
O4S S1S O3S 123.0(2) . 2_656
O4S S1S O3S 101.4(2) 2_656 2_656
S1S S1S O5S 27.6(9) 2_656 2_656
O2S S1S O5S 104.1(3) 2_656 2_656
O5S S1S O5S 166.2(2) . 2_656
O3S S1S O5S 70.96(19) . 2_656
O2S S1S O5S 58.81(15) . 2_656
O4S S1S O5S 83.1(2) . 2_656
O4S S1S O5S 91.1(2) 2_656 2_656
O3S S1S O5S 88.46(15) 2_656 2_656
O3S O2S S1S 96.5(3) 2_656 2_656
O3S O2S S1S 83.0(3) 2_656 .
S1S O2S S1S 13.6(2) 2_656 .
O3S O2S O5S 151.6(3) 2_656 2_656
S1S O2S O5S 59.7(2) 2_656 2_656
S1S O2S O5S 72.16(18) . 2_656
O2S O3S S1S 50.3(2) 2_656 .
O2S O3S S1S 66.6(3) 2_656 2_656
S1S O3S S1S 16.38(13) . 2_656
O4S O4S S1S 79.3(2) 2_656 .
O4S O4S S1S 77.2(2) 2_656 2_656
S1S O4S S1S 17.34(11) . 2_656
S1S O5S O2S 42.00(17) . 2_656
S1S O5S S1S 8.2(2) . 2_656
O2S O5S S1S 49.03(14) 2_656 2_656
C8 N7 C5 119.2(4) . .
C8 N7 C8A 21.9(3) . .
C5 N7 C8A 132.0(4) . .
C15 N14 C4 108.74(19) . .
C22 N21 C16 125.29(17) . .
C29 N28 C42 111.80(16) . .
C29 N28 C37 106.25(13) . .
C42 N28 C37 110.74(15) . .
C29 N28 C33 98.6(3) . .
C42 N28 C33 111.6(2) . .
C37 N28 C33 117.1(3) . .
C29 N28 C33A 121.2(2) . .
C42 N28 C33A 102.18(19) . .
C37 N28 C33A 104.4(2) . .
C33 N28 C33A 22.7(2) . .
C2 C1 C6 124.5(2) . .
C2 C1 Cl1 123.8(2) . .
C6 C1 Cl1 111.70(19) . .
C2 C1 Cl1A 105.8(2) . .
C6 C1 Cl1A 129.6(2) . .
Cl1 C1 Cl1A 17.96(10) . .
C1 C2 C3 116.0(2) . .
C4 C3 C2 120.4(2) . .
C4 C3 C20 107.13(17) . .
C2 C3 C20 132.4(2) . .
N14 C4 C3 108.77(19) . .
N14 C4 C5 129.1(2) . .
C3 C4 C5 122.11(18) . .
C6 C5 N7 123.7(2) . .
C6 C5 C4 116.9(2) . .
N7 C5 C4 119.45(18) . .
C5 C6 C1 120.1(2) . .
O2 C8 N7 130.3(8) . .
O2 C8 C9 122.3(11) . .
N7 C8 C9 107.4(10) . .
O2A C8A N7 118.0(6) . .
O2A C8A C9A 119.8(9) . .
N7 C8A C9A 122.2(9) . .
C10 C9 C8 113.5(11) . .
C8A C9A C10A 115.0(12) . .
C9 C10 C13 113.2(13) . .
C9 C10 C11 108.8(10) . .
C13 C10 C11 112.1(9) . .
C9 C10 C12 115.5(11) . .
C13 C10 C12 90.1(8) . .
C11 C10 C12 116.2(11) . .
C12A C10A C11A 103.4(9) . .
C12A C10A C13A 128.2(8) . .
C11A C10A C13A 110.3(9) . .
C12A C10A C9A 95.1(11) . .
C11A C10A C9A 110.9(8) . .
C13A C10A C9A 107.7(11) . .
N14 C15 C16 129.82(18) . .
N14 C15 C20 109.16(18) . .
C16 C15 C20 120.99(19) . .
C17 C16 C15 117.45(18) . .
C17 C16 N21 122.32(17) . .
C15 C16 N21 120.15(18) . .
C16 C17 C18 120.38(19) . .
C19 C18 C17 123.2(2) . .
C19 C18 Cl2A 111.0(4) . .
C17 C18 Cl2A 125.8(4) . .
C19 C18 Cl2 121.9(2) . .
C17 C18 Cl2 114.9(2) . .
Cl2A C18 Cl2 11.0(5) . .
C18 C19 C20 117.1(2) . .
C19 C20 C15 120.89(19) . .
C19 C20 C3 132.93(19) . .
C15 C20 C3 106.19(19) . .
O1 C22 N21 122.61(18) . .
O1 C22 C23 121.11(16) . .
N21 C22 C23 116.26(16) . .
C22 C23 C24 113.23(16) . .
C26 C24 C27 109.28(16) . .
C26 C24 C25 108.76(15) . .
C27 C24 C25 109.33(15) . .
C26 C24 C23 111.87(15) . .
C27 C24 C23 109.74(14) . .
C25 C24 C23 107.81(16) . .
N28 C29 C30 117.12(17) . .
C29 C30 C31 108.98(17) . .
C30 C31 C32 113.9(2) . .
C34 C33 N28 115.6(4) . .
C34A C33A N28 115.5(3) . .
C33 C34 C35 111.4(5) . .
C35A C34A C33A 116.5(4) . .
C36 C35 C34 110.1(5) . .
C34A C35A C36 114.3(4) . .
C35 C36 C35A 24.6(3) . .
C38 C37 N28 116.96(14) . .
C37 C38 C39 108.86(15) . .
C40 C39 C38 111.92(17) . .
C43 C42 N28 115.50(15) . .
C42 C43 C44 111.27(17) . .
C45 C44 C43 111.5(2) . .

loop_
_geom_bond_atom_site_label_1
_geom_bond_atom_site_label_2
_geom_bond_distance
_geom_bond_site_symmetry_2
Cl1 C1 1.742(3) .
Cl1A C1 1.845(4) .
Cl2 C18 1.772(4) .
Cl2A C18 1.714(8) .
S1S S1S 0.453(3) 2_656
S1S O2S 1.141(4) 2_656
S1S O5S 1.472(3) .
S1S O3S 1.474(5) .
S1S O2S 1.474(3) .
S1S O4S 1.496(3) .
S1S O4S 1.508(3) 2_656
S1S O3S 1.595(4) 2_656
S1S O5S 1.859(3) 2_656
O1 C22 1.225(2) .
O2 C8 1.228(9) .
O2A C8A 1.221(8) .
O2S O3S 0.813(3) 2_656
O2S S1S 1.141(4) 2_656
O2S O5S 1.670(4) 2_656
O3S O2S 0.812(3) 2_656
O3S S1S 1.595(4) 2_656
O4S O4S 0.613(4) 2_656
O4S S1S 1.508(3) 2_656
O5S O2S 1.670(4) 2_656
O5S S1S 1.859(3) 2_656
N7 C8 1.280(10) .
N7 C5 1.406(3) .
N7 C8A 1.444(8) .
N14 C15 1.380(3) .
N14 C4 1.386(2) .
N21 C22 1.365(2) .
N21 C16 1.411(2) .
N28 C29 1.510(3) .
N28 C42 1.524(2) .
N28 C37 1.526(2) .
N28 C33 1.524(6) .
N28 C33A 1.568(4) .
C1 C2 1.373(4) .
C1 C6 1.392(4) .
C2 C3 1.413(3) .
C3 C4 1.402(3) .
C3 C20 1.442(3) .
C4 C5 1.410(3) .
C5 C6 1.390(3) .
C8 C9 1.55(2) .
C8A C9A 1.473(19) .
C9 C10 1.45(2) .
C9A C10A 1.61(2) .
C10 C13 1.515(13) .
C10 C11 1.534(11) .
C10 C12 1.706(19) .
C10A C12A 1.50(2) .
C10A C11A 1.528(11) .
C10A C13A 1.532(12) .
C15 C16 1.409(3) .
C15 C20 1.411(3) .
C16 C17 1.386(3) .
C17 C18 1.396(3) .
C18 C19 1.376(3) .
C19 C20 1.391(3) .
C22 C23 1.500(3) .
C23 C24 1.545(3) .
C24 C26 1.527(2) .
C24 C27 1.529(3) .
C24 C25 1.531(2) .
C29 C30 1.516(3) .
C30 C31 1.518(3) .
C31 C32 1.526(3) .
C33 C34 1.527(7) .
C33A C34A 1.532(5) .
C34 C35 1.519(8) .
C34A C35A 1.501(8) .
C35 C36 1.418(9) .
C35A C36 1.594(6) .
C37 C38 1.510(3) .
C38 C39 1.522(3) .
C39 C40 1.517(3) .
C42 C43 1.515(3) .
C43 C44 1.528(3) .
C44 C45 1.512(3) .

loop_
_geom_hbond_atom_site_label_D
_geom_hbond_atom_site_label_H
_geom_hbond_atom_site_label_A
_geom_hbond_distance_DH
_geom_hbond_distance_HA
_geom_hbond_distance_DA
_geom_hbond_angle_DHA
_geom_hbond_site_symmetry_A
N7 H7 O5S 0.85(3) 2.14(3) 2.938(3) 156(2) 5_666
N14 H14 O2S 0.78(2) 2.23(2) 2.997(3) 168(2) 5_666
N14 H14 O4S 0.78(2) 2.32(2) 2.909(3) 133(2) 6_565
N7 H7 O3S 0.85(3) 1.93(3) 2.676(3) 146(2) 6_565
N21 H21 O4S 0.83(2) 2.14(2) 2.963(4) 169.9(19) 5_666
N21 H21 O4S 0.83(2) 1.87(2) 2.694(5) 172.4(19) 6_565
N14 H14 O3S 0.78(2) 2.04(2) 2.772(4) 157(2) 6_565
